data_2230606
loop_
_publ_author_name
'Wang, Jun'
'Lu, Lu'
'Wei-Ping, Wu'
'He, Xi-Yang'
'Tao, Wang'

_publ_section_title
;
 Tris(1,10-phenanthroline)cadmium
 3,3'-dicarboxy-4,4'-diazenediyldibenzoate--4,4'-diazenediyldiphthalic
 acid--methanol (1/0.5/1)
;
_journal_coeditor_code DN2688
_journal_issue 7
_journal_name_full 'Acta Crystallographica Section E'
_journal_page_first m867
_journal_page_last m868
_journal_paper_doi 10.1107/S160053681102068X
_journal_volume 67
_journal_year 2011
_chemical_formula_iupac '[Cd (C12 H8 N2)3] (C16 H8 N2 O8), 0.5C16 H10 N2 O8, C H4 O'
_chemical_formula_moiety 'C36 H24 Cd N6 2+, C16 H8 N2 O8 2-, 0.5(C16 H10 N2 O8), C H4 O'
_chemical_formula_sum 'C61 H41 Cd N9 O13'
_chemical_formula_weight 1220.43
_chemical_name_systematic
;
Tris(1,10-phenanthroline)cadmium
3,3'-dicarboxy-4,4'--diazenediyldibenzoate--
4,4'-diazenediyldiphthalic acid--methanol (1/0.5/1)
;
_space_group_IT_number 2
_symmetry_cell_setting triclinic
_symmetry_space_group_name_Hall '-P 1'
_symmetry_space_group_name_H-M 'P -1'
_atom_sites_solution_hydrogens geom
_atom_sites_solution_primary direct
_atom_sites_solution_secondary difmap
_audit_creation_method SHELXL-97
_cell_angle_alpha 79.0220(10)
_cell_angle_beta 73.4920(10)
_cell_angle_gamma 64.4390(10)
_cell_formula_units_Z 2
_cell_length_a 13.6902(9)
_cell_length_b 13.7659(9)
_cell_length_c 16.9518(11)
_cell_measurement_reflns_used 10030
_cell_measurement_temperature 298(2)
_cell_measurement_theta_max 25.20
_cell_measurement_theta_min 2.35
_cell_volume 2754.7(3)
_computing_cell_refinement 'APEX2 (Bruker, 2008)'
_computing_data_collection 'APEX2 (Bruker, 2008)'
_computing_data_reduction 'APEX2 (Bruker, 2008)'
_computing_molecular_graphics
;
ORTEPIII (Burnett & Johnson, 1996), ORTEP-3 for Windows (Farrugia,
1997) and
Mercury (Macrae <i>et al.</i>, 2006, 2010)
;
_computing_publication_material 'publCIF (Westrip, 2010)'
_computing_structure_refinement
;
SHELXL97 (Sheldrick, 2008)
and PLATON (van der Sluis & Spek, 1990; Spek, 2003)
;
_computing_structure_solution 'SHELXS97 (Sheldrick, 2008)'
_diffrn_ambient_temperature 298(2)
_diffrn_measured_fraction_theta_full 0.993
_diffrn_measured_fraction_theta_max 0.993
_diffrn_measurement_device_type 'Bruker APEXII area-detector'
_diffrn_measurement_method '\f and \w'
_diffrn_radiation_monochromator graphite
_diffrn_radiation_source 'fine-focus sealed tube'
_diffrn_radiation_type MoK\a
_diffrn_radiation_wavelength 0.71073
_diffrn_reflns_av_R_equivalents 0.0209
_diffrn_reflns_av_sigmaI/netI 0.0294
_diffrn_reflns_limit_h_max 16
_diffrn_reflns_limit_h_min -16
_diffrn_reflns_limit_k_max 16
_diffrn_reflns_limit_k_min -16
_diffrn_reflns_limit_l_max 20
_diffrn_reflns_limit_l_min -20
_diffrn_reflns_number 21086
_diffrn_reflns_theta_full 25.20
_diffrn_reflns_theta_max 25.35
_diffrn_reflns_theta_min 2.49
_diffrn_standards_interval_count 0
_diffrn_standards_interval_time 0
_diffrn_standards_number 0
_exptl_absorpt_coefficient_mu 0.472
_exptl_absorpt_correction_T_max 0.9679
_exptl_absorpt_correction_T_min 0.8998
_exptl_absorpt_correction_type multi-scan
_exptl_absorpt_process_details '(SADABS; Sheldrick, 2008)'
_exptl_crystal_colour red
_exptl_crystal_density_diffrn 1.471
_exptl_crystal_density_method 'not measured'
_exptl_crystal_description block
_exptl_crystal_F_000 1244
_exptl_crystal_size_max 0.23
_exptl_crystal_size_mid 0.16
_exptl_crystal_size_min 0.07
_platon_squeeze_details
;
Some residual electron density were difficult to model and therefore, the
SQUEEZE function of PLATON (Spek, 2009) was used to eliminate the contribution
of the electron density in the solvent region from the intensity data, and the
solvent-free model was employed for the final refinement.
There are two cavities cavities of 115\%A^3^ per unit cell. PLATON
estimated that each cavity contains 17 electrons which may roughly
correspond to a mixture of solvent molecule of methanol
molecule as suggested by chemical analyses.
;
_refine_diff_density_max 0.660
_refine_diff_density_min -0.294
_refine_ls_extinction_method none
_refine_ls_goodness_of_fit_ref 1.067
_refine_ls_hydrogen_treatment constr
_refine_ls_matrix_type full
_refine_ls_number_parameters 775
_refine_ls_number_reflns 9876
_refine_ls_number_restraints 10
_refine_ls_restrained_S_all 1.067
_refine_ls_R_factor_all 0.0466
_refine_ls_R_factor_gt 0.0353
_refine_ls_shift/su_max 0.002
_refine_ls_shift/su_mean 0.000
_refine_ls_structure_factor_coef Fsqd
_refine_ls_weighting_details 'calc w=1/[\s^2^(Fo^2^)+(0.0643P)^2^+0.0000P] where P=(Fo^2^+2Fc^2^)/3'
_refine_ls_weighting_scheme calc
_refine_ls_wR_factor_gt 0.0972
_refine_ls_wR_factor_ref 0.1028
_reflns_number_gt 8170
_reflns_number_total 10030
_reflns_threshold_expression I>2\s(I)
_cod_data_source_file dn2688.cif
_cod_data_source_block I
_cod_original_sg_symbol_H-M p-1
_cod_database_code 2230606
_cod_database_fobs_code 2230606

loop_
_symmetry_equiv_pos_as_xyz
'x, y, z'
'-x, -y, -z'

loop_
_atom_site_type_symbol
_atom_site_label
_atom_site_fract_x
_atom_site_fract_y
_atom_site_fract_z
_atom_site_U_iso_or_equiv
_atom_site_adp_type
_atom_site_calc_flag
_atom_site_refinement_flags
_atom_site_occupancy
_atom_site_symmetry_multiplicity
_atom_site_disorder_assembly
_atom_site_disorder_group
Cd Cd1 0.194625(14) 0.318919(15) 0.770925(10) 0.05192(9) Uani d . 1 1 . .
N N1 0.2000(2) 0.34134(18) 0.90344(14) 0.0644(6) Uani d . 1 1 . .
N N2 0.01626(18) 0.36033(18) 0.85645(13) 0.0572(5) Uani d . 1 1 . .
N N3 0.15295(17) 0.48840(18) 0.69513(12) 0.0523(5) Uani d . 1 1 . .
N N4 0.36188(17) 0.33952(19) 0.70773(13) 0.0564(5) Uani d . 1 1 . .
N N5 0.29240(19) 0.12915(19) 0.78538(14) 0.0620(6) Uani d . 1 1 . .
N N6 0.16334(18) 0.2430(2) 0.67404(13) 0.0606(6) Uani d . 1 1 . .
C C1 0.2886(3) 0.3350(3) 0.9249(2) 0.0823(10) Uani d . 1 1 . .
H H1 0.3524 0.3293 0.8841 0.099 Uiso calc R 1 1 . .
C C2 0.2888(4) 0.3367(3) 1.0074(3) 0.1024(14) Uani d . 1 1 . .
H H2 0.3520 0.3315 1.0212 0.123 Uiso calc R 1 1 . .
C C3 0.1961(5) 0.3460(3) 1.0661(2) 0.1059(16) Uani d . 1 1 . .
H H3 0.1958 0.3469 1.1209 0.127 Uiso calc R 1 1 . .
C C4 0.0990(4) 0.3544(2) 1.04590(18) 0.0860(12) Uani d . 1 1 . .
C C5 -0.0037(5) 0.3647(3) 1.1045(2) 0.1116(18) Uani d . 1 1 . .
H H5 -0.0082 0.3654 1.1602 0.134 Uiso calc R 1 1 . .
C C6 -0.0918(5) 0.3733(3) 1.0815(3) 0.1185(18) Uani d . 1 1 . .
H H6 -0.1566 0.3798 1.1214 0.142 Uiso calc R 1 1 . .
C C7 -0.0899(3) 0.3729(2) 0.9969(2) 0.0820(10) Uani d . 1 1 . .
C C8 -0.1819(3) 0.3822(3) 0.9691(3) 0.1015(14) Uani d . 1 1 . .
H H8 -0.2486 0.3894 1.0067 0.122 Uiso calc R 1 1 . .
C C9 -0.1726(3) 0.3806(3) 0.8892(3) 0.0946(12) Uani d . 1 1 . .
H H9 -0.2326 0.3864 0.8704 0.114 Uiso calc R 1 1 . .
C C10 -0.0726(2) 0.3703(2) 0.8339(2) 0.0712(8) Uani d . 1 1 . .
H H10 -0.0679 0.3703 0.7781 0.085 Uiso calc R 1 1 . .
C C11 0.0094(3) 0.3614(2) 0.93751(16) 0.0601(7) Uani d . 1 1 . .
C C12 0.1051(3) 0.3525(2) 0.96180(15) 0.0626(8) Uani d . 1 1 . .
C C13 0.0526(2) 0.5588(2) 0.68553(16) 0.0583(7) Uani d . 1 1 . .
H H13 -0.0080 0.5412 0.7110 0.070 Uiso calc R 1 1 . .
C C14 0.0339(3) 0.6570(3) 0.63954(18) 0.0697(8) Uani d . 1 1 . .
H H14 -0.0374 0.7036 0.6338 0.084 Uiso calc R 1 1 . .
C C15 0.1219(3) 0.6841(3) 0.60295(18) 0.0750(9) Uani d . 1 1 . .
H H15 0.1111 0.7495 0.5713 0.090 Uiso calc R 1 1 . .
C C16 0.2285(3) 0.6139(2) 0.61277(17) 0.0660(7) Uani d . 1 1 . .
C C17 0.3245(3) 0.6384(3) 0.5782(2) 0.0926(11) Uani d . 1 1 . .
H H17 0.3167 0.7045 0.5485 0.111 Uiso calc R 1 1 . .
C C18 0.4240(3) 0.5685(4) 0.5879(3) 0.0999(12) Uani d . 1 1 . .
H H18 0.4841 0.5879 0.5663 0.120 Uiso calc R 1 1 . .
C C19 0.4426(3) 0.4638(3) 0.63071(19) 0.0755(9) Uani d . 1 1 . .
C C20 0.5488(3) 0.3843(4) 0.6386(2) 0.0932(12) Uani d . 1 1 . .
H H20 0.6116 0.3996 0.6170 0.112 Uiso calc R 1 1 . .
C C21 0.5585(3) 0.2864(4) 0.6775(2) 0.0920(11) Uani d . 1 1 . .
H H21 0.6279 0.2326 0.6811 0.110 Uiso calc R 1 1 . .
C C22 0.4630(2) 0.2680(3) 0.71172(19) 0.0726(8) Uani d . 1 1 . .
H H22 0.4705 0.2009 0.7394 0.087 Uiso calc R 1 1 . .
C C23 0.3510(2) 0.4370(2) 0.66705(15) 0.0566(6) Uani d . 1 1 . .
C C24 0.2412(2) 0.5148(2) 0.65882(14) 0.0535(6) Uani d . 1 1 . .
C C25 0.3575(3) 0.0734(3) 0.8377(2) 0.0772(9) Uani d . 1 1 . .
H H25 0.3637 0.1106 0.8752 0.093 Uiso calc R 1 1 . .
C C26 0.4165(3) -0.0373(3) 0.8390(3) 0.0953(12) Uani d . 1 1 . .
H H26 0.4623 -0.0732 0.8758 0.114 Uiso calc R 1 1 . .
C C27 0.4066(3) -0.0921(3) 0.7864(3) 0.1054(15) Uani d . 1 1 . .
H H27 0.4456 -0.1666 0.7869 0.126 Uiso calc R 1 1 . .
C C28 0.3383(3) -0.0383(3) 0.7308(2) 0.0828(10) Uani d . 1 1 . .
C C29 0.3250(4) -0.0914(4) 0.6713(4) 0.1158(17) Uani d . 1 1 . .
H H29 0.3618 -0.1660 0.6700 0.139 Uiso calc R 1 1 . .
C C30 0.2617(4) -0.0357(4) 0.6188(3) 0.1181(18) Uani d . 1 1 . .
H H30 0.2533 -0.0728 0.5824 0.142 Uiso calc R 1 1 . .
C C31 0.2052(3) 0.0796(3) 0.6155(2) 0.0846(11) Uani d . 1 1 . .
C C32 0.1410(3) 0.1409(4) 0.5584(2) 0.0984(13) Uani d . 1 1 . .
H H32 0.1332 0.1070 0.5194 0.118 Uiso calc R 1 1 . .
C C33 0.0908(3) 0.2482(4) 0.5601(2) 0.0996(14) Uani d . 1 1 . .
H H33 0.0481 0.2894 0.5221 0.119 Uiso calc R 1 1 . .
C C34 0.1026(3) 0.2983(3) 0.61885(17) 0.0736(9) Uani d . 1 1 . .
H H34 0.0668 0.3730 0.6195 0.088 Uiso calc R 1 1 . .
C C35 0.2147(2) 0.1351(3) 0.67309(17) 0.0629(7) Uani d . 1 1 . .
C C36 0.2826(2) 0.0746(2) 0.73160(18) 0.0635(7) Uani d . 1 1 . .
N N7 0.48610(19) 0.04145(17) 0.51715(13) 0.0576(5) Uani d . 1 1 . .
C C37 0.4210(2) 0.1386(2) 0.47573(14) 0.0520(6) Uani d . 1 1 . .
C C38 0.3927(2) 0.2337(2) 0.50901(16) 0.0608(7) Uani d . 1 1 . .
H H38 0.4161 0.2321 0.5558 0.073 Uiso calc R 1 1 . .
C C39 0.3303(2) 0.3303(2) 0.47330(16) 0.0599(7) Uani d . 1 1 . .
H H39 0.3127 0.3939 0.4959 0.072 Uiso calc R 1 1 . .
C C40 0.2928(2) 0.3353(2) 0.40435(15) 0.0526(6) Uani d D 1 1 A .
C C43 0.2217(3) 0.4439(2) 0.3717(2) 0.0631(7) Uani d D 1 1 . .
O O1 0.1197(5) 0.4801(7) 0.3911(5) 0.095(2) Uani d PD 0.65 1 A 1
O O2 0.2763(8) 0.4987(8) 0.3310(6) 0.089(3) Uani d PD 0.65 1 A 1
H H2A 0.2330 0.5659 0.3341 0.107 Uiso d R 1 1 . .
O O1B 0.1409(11) 0.4604(12) 0.3517(11) 0.141(8) Uani d PD 0.35 1 A 2
O O2B 0.2661(17) 0.5111(14) 0.3622(12) 0.099(6) Uani d PD 0.35 1 A 2
C C41 0.3216(2) 0.2387(2) 0.37008(14) 0.0494(6) Uani d D 1 1 . .
C C44 0.2883(2) 0.2380(2) 0.29324(17) 0.0586(7) Uani d D 1 1 A .
O O3 0.2267(4) 0.3186(3) 0.2611(3) 0.0802(12) Uani d PD 0.65 1 A 3
O O4 0.3291(4) 0.1439(5) 0.2683(4) 0.098(2) Uani d PD 0.65 1 A 3
H H4A 0.2887 0.1363 0.2425 0.117 Uiso d R 1 1 . .
O O3B 0.3059(11) 0.2912(9) 0.2303(5) 0.116(4) Uani d PD 0.35 1 A 4
O O4B 0.2695(8) 0.1541(8) 0.2944(6) 0.083(3) Uani d PD 0.35 1 A 4
C C42 0.3845(2) 0.1411(2) 0.40667(15) 0.0517(6) Uani d . 1 1 A .
H H42 0.4023 0.0769 0.3848 0.062 Uiso calc R 1 1 . .
N N12 0.06170(18) 1.02786(18) 0.86767(13) 0.0547(5) Uani d . 1 1 . .
N N13 0.11991(18) 0.94232(17) 0.90151(13) 0.0538(5) Uani d . 1 1 . .
O O5 -0.0929(4) 0.9112(3) 0.5944(2) 0.1661(18) Uani d . 1 1 . .
O O6 -0.1637(2) 1.0836(2) 0.56001(16) 0.1144(10) Uani d . 1 1 . .
H H6A -0.1735 1.1648 0.5767 0.172 Uiso d R 1 1 . .
O O7 -0.18108(17) 1.24773(18) 0.60126(13) 0.0793(6) Uani d . 1 1 . .
O O8 -0.1673(2) 1.30459(18) 0.70774(17) 0.0948(8) Uani d . 1 1 . .
O O9 0.4026(3) 0.6922(2) 1.0424(2) 0.1316(12) Uani d . 1 1 . .
O O10 0.4367(2) 0.7670(2) 1.1261(2) 0.1290(12) Uani d . 1 1 . .
H H10A 0.4264 0.8509 1.1267 0.194 Uiso d R 1 1 . .
O O11 0.3728(3) 0.9370(2) 1.1782(2) 0.1315(12) Uani d . 1 1 . .
O O12 0.2653(3) 1.1037(2) 1.15481(17) 0.1148(10) Uani d . 1 1 . .
C C45 0.0172(2) 1.0163(2) 0.80526(15) 0.0519(6) Uani d . 1 1 . .
C C46 0.0319(3) 0.9203(2) 0.78078(19) 0.0736(8) Uani d . 1 1 . .
H H46 0.0727 0.8546 0.8060 0.088 Uiso calc R 1 1 . .
C C47 -0.0152(3) 0.9238(3) 0.7178(2) 0.0824(10) Uani d . 1 1 . .
H H47 -0.0078 0.8591 0.7026 0.099 Uiso calc R 1 1 . .
C C48 -0.0734(2) 1.0197(2) 0.67622(17) 0.0662(8) Uani d . 1 1 . .
C C49 -0.0908(2) 1.1174(2) 0.70260(15) 0.0514(6) Uani d . 1 1 . .
C C50 -0.0443(2) 1.1117(2) 0.76747(15) 0.0518(6) Uani d . 1 1 . .
H H50 -0.0556 1.1760 0.7860 0.062 Uiso calc R 1 1 . .
C C51 -0.1117(3) 1.0008(3) 0.6058(2) 0.0994(12) Uani d . 1 1 . .
C C52 -0.1511(2) 1.2309(2) 0.66752(18) 0.0610(7) Uani d . 1 1 . .
C C53 0.1621(2) 0.9608(2) 0.96310(15) 0.0488(6) Uani d . 1 1 . .
C C54 0.1289(2) 1.0597(2) 0.99084(17) 0.0595(7) Uani d . 1 1 . .
H H54 0.0742 1.1203 0.9712 0.071 Uiso calc R 1 1 . .
C C55 0.1778(3) 1.0679(2) 1.04835(18) 0.0651(7) Uani d . 1 1 . .
H H55 0.1543 1.1352 1.0675 0.078 Uiso calc R 1 1 . .
C C56 0.2602(2) 0.9811(2) 1.07910(16) 0.0571(6) Uani d . 1 1 . .
C C57 0.2943(2) 0.8789(2) 1.05090(16) 0.0546(6) Uani d . 1 1 . .
C C58 0.2426(2) 0.8717(2) 0.99353(15) 0.0532(6) Uani d . 1 1 . .
H H58 0.2631 0.8046 0.9752 0.064 Uiso calc R 1 1 . .
C C59 0.3030(3) 1.0095(3) 1.1414(2) 0.0810(9) Uani d . 1 1 . .
C C60 0.3838(3) 0.7717(3) 1.0739(2) 0.0827(9) Uani d . 1 1 . .

loop_
_atom_site_aniso_label
_atom_site_aniso_U_11
_atom_site_aniso_U_22
_atom_site_aniso_U_33
_atom_site_aniso_U_12
_atom_site_aniso_U_13
_atom_site_aniso_U_23
Cd1 0.05361(13) 0.06166(14) 0.04453(12) -0.02190(9) -0.01962(8) -0.00342(8)
N1 0.0808(16) 0.0558(14) 0.0554(13) -0.0139(12) -0.0365(12) -0.0029(10)
N2 0.0637(14) 0.0519(13) 0.0554(12) -0.0245(11) -0.0103(10) -0.0048(10)
N3 0.0538(12) 0.0627(14) 0.0449(11) -0.0227(11) -0.0190(9) -0.0039(10)
N4 0.0521(12) 0.0708(15) 0.0526(12) -0.0257(11) -0.0233(10) 0.0007(11)
N5 0.0610(13) 0.0639(15) 0.0584(13) -0.0244(12) -0.0127(11) -0.0012(11)
N6 0.0547(12) 0.0854(18) 0.0498(12) -0.0323(13) -0.0129(10) -0.0117(11)
C1 0.087(2) 0.081(2) 0.081(2) -0.0110(18) -0.0500(18) -0.0171(17)
C2 0.135(3) 0.078(2) 0.100(3) -0.009(2) -0.084(3) -0.016(2)
C3 0.192(5) 0.053(2) 0.065(2) -0.017(2) -0.069(3) -0.0049(16)
C4 0.158(3) 0.0394(16) 0.0476(16) -0.0200(19) -0.038(2) -0.0007(12)
C5 0.204(5) 0.062(2) 0.0389(17) -0.041(3) -0.003(3) -0.0063(15)
C6 0.179(5) 0.075(3) 0.070(3) -0.053(3) 0.027(3) -0.014(2)
C7 0.111(3) 0.0466(17) 0.0665(19) -0.0316(18) 0.0153(18) -0.0100(14)
C8 0.088(3) 0.076(2) 0.126(4) -0.047(2) 0.031(2) -0.027(2)
C9 0.071(2) 0.090(3) 0.122(3) -0.042(2) 0.007(2) -0.028(2)
C10 0.0635(18) 0.068(2) 0.089(2) -0.0317(15) -0.0121(16) -0.0143(16)
C11 0.0825(19) 0.0346(13) 0.0551(15) -0.0213(13) -0.0101(14) 0.0010(11)
C12 0.100(2) 0.0324(13) 0.0431(14) -0.0154(14) -0.0183(14) 0.0010(10)
C13 0.0577(16) 0.0640(18) 0.0541(14) -0.0205(14) -0.0224(12) -0.0019(13)
C14 0.0742(19) 0.068(2) 0.0602(17) -0.0160(16) -0.0284(15) -0.0015(14)
C15 0.097(2) 0.0594(19) 0.0598(17) -0.0251(18) -0.0210(16) 0.0052(14)
C16 0.078(2) 0.0650(19) 0.0563(16) -0.0317(16) -0.0158(14) 0.0008(13)
C17 0.100(3) 0.084(3) 0.094(3) -0.050(2) -0.015(2) 0.014(2)
C18 0.089(3) 0.116(3) 0.109(3) -0.066(3) -0.014(2) 0.005(2)
C19 0.0676(19) 0.096(2) 0.0718(19) -0.0449(18) -0.0179(15) 0.0045(17)
C20 0.061(2) 0.136(4) 0.095(3) -0.053(2) -0.0219(18) 0.005(2)
C21 0.0534(18) 0.126(3) 0.091(2) -0.033(2) -0.0298(17) 0.018(2)
C22 0.0569(17) 0.090(2) 0.0690(18) -0.0251(16) -0.0276(14) 0.0075(16)
C23 0.0578(15) 0.0749(19) 0.0478(13) -0.0322(14) -0.0185(11) -0.0052(13)
C24 0.0620(15) 0.0641(17) 0.0421(12) -0.0283(13) -0.0173(11) -0.0054(12)
C25 0.073(2) 0.078(2) 0.0716(19) -0.0264(18) -0.0208(16) 0.0133(16)
C26 0.074(2) 0.078(3) 0.105(3) -0.018(2) -0.014(2) 0.018(2)
C27 0.086(3) 0.059(2) 0.133(4) -0.023(2) 0.015(3) 0.004(2)
C28 0.069(2) 0.062(2) 0.104(3) -0.0292(17) 0.0109(19) -0.0153(19)
C29 0.096(3) 0.087(3) 0.161(5) -0.045(3) 0.018(3) -0.055(3)
C30 0.105(3) 0.128(4) 0.144(4) -0.075(3) 0.029(3) -0.080(3)
C31 0.073(2) 0.120(3) 0.081(2) -0.060(2) 0.0130(17) -0.048(2)
C32 0.087(2) 0.166(4) 0.073(2) -0.072(3) -0.0019(19) -0.052(3)
C33 0.079(2) 0.180(5) 0.0632(19) -0.063(3) -0.0178(17) -0.033(2)
C34 0.0666(18) 0.111(3) 0.0562(16) -0.0403(18) -0.0193(14) -0.0155(16)
C35 0.0541(15) 0.084(2) 0.0579(16) -0.0384(15) 0.0067(12) -0.0243(15)
C36 0.0571(16) 0.0684(19) 0.0662(17) -0.0337(15) 0.0049(13) -0.0154(14)
N7 0.0637(13) 0.0574(14) 0.0516(12) -0.0198(12) -0.0285(10) 0.0084(10)
C37 0.0526(14) 0.0575(16) 0.0452(13) -0.0186(12) -0.0207(11) 0.0040(11)
C38 0.0716(17) 0.0683(18) 0.0506(14) -0.0268(15) -0.0311(13) 0.0003(13)
C39 0.0719(17) 0.0559(17) 0.0599(15) -0.0240(14) -0.0277(13) -0.0074(13)
C40 0.0526(14) 0.0529(15) 0.0550(14) -0.0199(12) -0.0217(11) 0.0012(12)
C43 0.0640(19) 0.0543(17) 0.0762(19) -0.0180(15) -0.0359(16) -0.0002(14)
O1 0.060(3) 0.084(4) 0.140(5) -0.017(2) -0.045(3) -0.001(3)
O2 0.070(3) 0.063(4) 0.114(6) -0.012(2) -0.031(3) 0.019(3)
O1B 0.150(12) 0.061(7) 0.27(2) -0.038(8) -0.175(14) 0.028(10)
O2B 0.113(12) 0.055(6) 0.163(17) -0.046(8) -0.094(12) 0.039(8)
C41 0.0494(13) 0.0536(15) 0.0466(13) -0.0177(11) -0.0212(10) 0.0014(11)
C44 0.0609(16) 0.0626(18) 0.0563(16) -0.0191(15) -0.0303(13) -0.0017(14)
O3 0.109(3) 0.065(2) 0.069(3) -0.017(2) -0.059(2) 0.0042(19)
O4 0.103(4) 0.081(3) 0.108(5) 0.004(3) -0.073(3) -0.033(3)
O3B 0.216(12) 0.129(9) 0.073(6) -0.120(9) -0.090(7) 0.048(6)
O4B 0.138(9) 0.080(6) 0.077(6) -0.067(7) -0.066(6) 0.014(4)
C42 0.0540(14) 0.0502(15) 0.0501(13) -0.0155(12) -0.0215(11) -0.0008(11)
N12 0.0634(13) 0.0537(13) 0.0542(12) -0.0239(11) -0.0294(10) 0.0053(10)
N13 0.0614(13) 0.0530(13) 0.0548(12) -0.0228(11) -0.0295(10) 0.0027(10)
O5 0.259(4) 0.091(2) 0.181(3) -0.015(2) -0.168(3) -0.038(2)
O6 0.145(2) 0.108(2) 0.0991(18) -0.0198(17) -0.0903(18) -0.0079(15)
O7 0.0750(13) 0.0851(15) 0.0726(13) -0.0197(12) -0.0455(11) 0.0188(11)
O8 0.123(2) 0.0525(13) 0.122(2) -0.0230(13) -0.0799(17) 0.0138(13)
O9 0.139(3) 0.0675(17) 0.177(3) 0.0176(16) -0.102(2) -0.0270(18)
O10 0.127(2) 0.095(2) 0.159(3) 0.0114(17) -0.112(2) -0.0156(18)
O11 0.159(3) 0.101(2) 0.163(3) -0.0201(19) -0.130(2) -0.0109(19)
O12 0.187(3) 0.0809(18) 0.116(2) -0.0481(19) -0.107(2) -0.0005(15)
C45 0.0580(15) 0.0523(15) 0.0498(13) -0.0201(12) -0.0269(11) 0.0032(11)
C46 0.097(2) 0.0518(17) 0.0747(19) -0.0153(16) -0.0518(17) 0.0024(14)
C47 0.113(3) 0.0549(18) 0.089(2) -0.0175(18) -0.059(2) -0.0120(16)
C48 0.0746(18) 0.0665(19) 0.0618(16) -0.0175(15) -0.0382(14) -0.0072(14)
C49 0.0473(13) 0.0580(16) 0.0498(13) -0.0184(12) -0.0221(11) 0.0036(11)
C50 0.0552(14) 0.0515(15) 0.0548(14) -0.0225(12) -0.0235(11) 0.0014(11)
C51 0.120(3) 0.090(3) 0.097(3) -0.016(2) -0.072(2) -0.018(2)
C52 0.0511(15) 0.0621(18) 0.0705(17) -0.0218(13) -0.0271(13) 0.0111(14)
C53 0.0534(14) 0.0505(15) 0.0501(13) -0.0245(12) -0.0233(11) 0.0052(11)
C54 0.0721(17) 0.0458(15) 0.0662(16) -0.0172(13) -0.0413(14) 0.0062(12)
C55 0.089(2) 0.0464(15) 0.0704(17) -0.0236(15) -0.0430(16) 0.0002(13)
C56 0.0682(17) 0.0582(17) 0.0555(15) -0.0278(14) -0.0328(13) 0.0067(12)
C57 0.0543(14) 0.0538(16) 0.0586(15) -0.0196(12) -0.0272(12) 0.0062(12)
C58 0.0599(15) 0.0466(14) 0.0560(14) -0.0190(12) -0.0233(12) -0.0010(11)
C59 0.111(3) 0.074(2) 0.081(2) -0.039(2) -0.061(2) 0.0057(17)
C60 0.076(2) 0.068(2) 0.095(2) -0.0058(17) -0.0465(18) -0.0026(18)

loop_
_atom_type_symbol
_atom_type_description
_atom_type_scat_dispersion_real
_atom_type_scat_dispersion_imag
_atom_type_scat_source
C C 0.0033 0.0016 'International Tables Vol C Tables 4.2.6.8 and 6.1.1.4'
H H 0.0000 0.0000 'International Tables Vol C Tables 4.2.6.8 and 6.1.1.4'
Cd Cd -0.8075 1.2024 'International Tables Vol C Tables 4.2.6.8 and 6.1.1.4'
N N 0.0061 0.0033 'International Tables Vol C Tables 4.2.6.8 and 6.1.1.4'
O O 0.0106 0.0060 'International Tables Vol C Tables 4.2.6.8 and 6.1.1.4'

loop_
_geom_angle_atom_site_label_1
_geom_angle_atom_site_label_2
_geom_angle_atom_site_label_3
_geom_angle_site_symmetry_1
_geom_angle_site_symmetry_3
_geom_angle
_geom_angle_publ_flag
N6 Cd1 N2 . . 94.62(8) ?
N6 Cd1 N4 . . 105.02(7) ?
N2 Cd1 N4 . . 157.03(8) ?
N6 Cd1 N1 . . 155.72(9) ?
N2 Cd1 N1 . . 71.50(8) ?
N4 Cd1 N1 . . 93.53(8) ?
N6 Cd1 N3 . . 93.24(8) ?
N2 Cd1 N3 . . 96.00(7) ?
N4 Cd1 N3 . . 71.47(8) ?
N1 Cd1 N3 . . 107.65(7) ?
N6 Cd1 N5 . . 71.49(9) ?
N2 Cd1 N5 . . 107.14(7) ?
N4 Cd1 N5 . . 90.59(8) ?
N1 Cd1 N5 . . 93.15(8) ?
N3 Cd1 N5 . . 152.94(8) ?
C1 N1 C12 . . 119.9(3) ?
C1 N1 Cd1 . . 125.3(2) ?
C12 N1 Cd1 . . 114.47(18) ?
C10 N2 C11 . . 118.5(3) ?
C10 N2 Cd1 . . 125.79(19) ?
C11 N2 Cd1 . . 115.24(19) ?
C13 N3 C24 . . 118.3(2) ?
C13 N3 Cd1 . . 126.23(18) ?
C24 N3 Cd1 . . 115.46(16) ?
C22 N4 C23 . . 117.9(2) ?
C22 N4 Cd1 . . 126.4(2) ?
C23 N4 Cd1 . . 115.55(16) ?
C25 N5 C36 . . 118.4(3) ?
C25 N5 Cd1 . . 126.9(2) ?
C36 N5 Cd1 . . 114.70(19) ?
C34 N6 C35 . . 118.7(3) ?
C34 N6 Cd1 . . 125.1(2) ?
C35 N6 Cd1 . . 116.16(18) ?
N1 C1 C2 . . 121.8(4) ?
N1 C1 H1 . . 119.1 ?
C2 C1 H1 . . 119.1 ?
C3 C2 C1 . . 119.0(4) ?
C3 C2 H2 . . 120.5 ?
C1 C2 H2 . . 120.5 ?
C2 C3 C4 . . 121.1(3) ?
C2 C3 H3 . . 119.4 ?
C4 C3 H3 . . 119.4 ?
C12 C4 C3 . . 116.6(4) ?
C12 C4 C5 . . 118.4(4) ?
C3 C4 C5 . . 125.0(4) ?
C6 C5 C4 . . 122.0(4) ?
C6 C5 H5 . . 119.0 ?
C4 C5 H5 . . 119.0 ?
C5 C6 C7 . . 121.5(4) ?
C5 C6 H6 . . 119.2 ?
C7 C6 H6 . . 119.2 ?
C11 C7 C8 . . 117.8(3) ?
C11 C7 C6 . . 118.5(4) ?
C8 C7 C6 . . 123.7(4) ?
C9 C8 C7 . . 119.7(3) ?
C9 C8 H8 . . 120.1 ?
C7 C8 H8 . . 120.1 ?
C8 C9 C10 . . 119.4(4) ?
C8 C9 H9 . . 120.3 ?
C10 C9 H9 . . 120.3 ?
N2 C10 C9 . . 123.4(3) ?
N2 C10 H10 . . 118.3 ?
C9 C10 H10 . . 118.3 ?
N2 C11 C7 . . 121.1(3) ?
N2 C11 C12 . . 118.5(2) ?
C7 C11 C12 . . 120.4(3) ?
N1 C12 C4 . . 121.5(3) ?
N1 C12 C11 . . 119.3(2) ?
C4 C12 C11 . . 119.2(3) ?
N3 C13 C14 . . 123.3(3) ?
N3 C13 H13 . . 118.3 ?
C14 C13 H13 . . 118.3 ?
C15 C14 C13 . . 118.7(3) ?
C15 C14 H14 . . 120.6 ?
C13 C14 H14 . . 120.6 ?
C14 C15 C16 . . 120.1(3) ?
C14 C15 H15 . . 120.0 ?
C16 C15 H15 . . 120.0 ?
C15 C16 C24 . . 117.9(3) ?
C15 C16 C17 . . 123.2(3) ?
C24 C16 C17 . . 118.9(3) ?
C18 C17 C16 . . 121.0(3) ?
C18 C17 H17 . . 119.5 ?
C16 C17 H17 . . 119.5 ?
C17 C18 C19 . . 122.4(3) ?
C17 C18 H18 . . 118.8 ?
C19 C18 H18 . . 118.8 ?
C23 C19 C20 . . 117.2(3) ?
C23 C19 C18 . . 118.6(3) ?
C20 C19 C18 . . 124.1(3) ?
C21 C20 C19 . . 119.8(3) ?
C21 C20 H20 . . 120.1 ?
C19 C20 H20 . . 120.1 ?
C20 C21 C22 . . 118.6(3) ?
C20 C21 H21 . . 120.7 ?
C22 C21 H21 . . 120.7 ?
N4 C22 C21 . . 124.2(3) ?
N4 C22 H22 . . 117.9 ?
C21 C22 H22 . . 117.9 ?
N4 C23 C19 . . 122.2(3) ?
N4 C23 C24 . . 118.7(2) ?
C19 C23 C24 . . 119.1(3) ?
N3 C24 C16 . . 121.7(2) ?
N3 C24 C23 . . 118.5(2) ?
C16 C24 C23 . . 119.8(2) ?
N5 C25 C26 . . 123.1(4) ?
N5 C25 H25 . . 118.5 ?
C26 C25 H25 . . 118.5 ?
C27 C26 C25 . . 119.0(4) ?
C27 C26 H26 . . 120.5 ?
C25 C26 H26 . . 120.5 ?
C26 C27 C28 . . 120.6(4) ?
C26 C27 H27 . . 119.7 ?
C28 C27 H27 . . 119.7 ?
C27 C28 C36 . . 117.4(4) ?
C27 C28 C29 . . 123.8(4) ?
C36 C28 C29 . . 118.7(4) ?
C30 C29 C28 . . 120.9(4) ?
C30 C29 H29 . . 119.5 ?
C28 C29 H29 . . 119.5 ?
C29 C30 C31 . . 122.7(4) ?
C29 C30 H30 . . 118.7 ?
C31 C30 H30 . . 118.7 ?
C32 C31 C35 . . 117.8(4) ?
C32 C31 C30 . . 123.8(4) ?
C35 C31 C30 . . 118.4(4) ?
C33 C32 C31 . . 119.7(3) ?
C33 C32 H32 . . 120.1 ?
C31 C32 H32 . . 120.1 ?
C32 C33 C34 . . 119.8(4) ?
C32 C33 H33 . . 120.1 ?
C34 C33 H33 . . 120.1 ?
N6 C34 C33 . . 122.3(4) ?
N6 C34 H34 . . 118.8 ?
C33 C34 H34 . . 118.8 ?
N6 C35 C31 . . 121.7(3) ?
N6 C35 C36 . . 119.1(2) ?
C31 C35 C36 . . 119.2(3) ?
N5 C36 C28 . . 121.5(3) ?
N5 C36 C35 . . 118.5(3) ?
C28 C36 C35 . . 119.9(3) ?
N7 N7 C37 2_656 . 114.0(3) ?
C38 C37 C42 . . 119.8(2) ?
C38 C37 N7 . . 116.4(2) ?
C42 C37 N7 . . 123.9(2) ?
C39 C38 C37 . . 120.1(2) ?
C39 C38 H38 . . 119.9 ?
C37 C38 H38 . . 119.9 ?
C38 C39 C40 . . 121.4(2) ?
C38 C39 H39 . . 119.3 ?
C40 C39 H39 . . 119.3 ?
C39 C40 C41 . . 118.7(2) ?
C39 C40 C43 . . 117.5(2) ?
C41 C40 C43 . . 123.7(2) ?
O1B C43 O1 . . 34.1(9) ?
O1B C43 O2 . . 115.9(11) ?
O1 C43 O2 . . 123.8(7) ?
O1B C43 O2B . . 125.6(12) ?
O1 C43 O2B . . 116.8(11) ?
O2 C43 O2B . . 24.9(12) ?
O1B C43 C40 . . 122.9(9) ?
O1 C43 C40 . . 122.5(5) ?
O2 C43 C40 . . 113.2(6) ?
O2B C43 C40 . . 111.2(9) ?
C43 O2 H2A . . 108.0 ?
C43 O2B H2A . . 109.2 ?
C42 C41 C40 . . 119.6(2) ?
C42 C41 C44 . . 118.6(2) ?
C40 C41 C44 . . 121.8(2) ?
O3B C44 O3 . . 48.8(6) ?
O3B C44 O4 . . 101.9(7) ?
O3 C44 O4 . . 124.8(4) ?
O3B C44 O4B . . 121.9(7) ?
O3 C44 O4B . . 113.5(6) ?
O4 C44 O4B . . 35.3(5) ?
O3B C44 C41 . . 123.7(5) ?
O3 C44 C41 . . 122.6(3) ?
O4 C44 C41 . . 112.5(4) ?
O4B C44 C41 . . 111.6(5) ?
C44 O4 H4A . . 112.4 ?
C44 O4B H4A . . 107.8 ?
C41 C42 C37 . . 120.3(2) ?
C41 C42 H42 . . 119.8 ?
C37 C42 H42 . . 119.8 ?
N13 N12 C45 . . 115.8(2) ?
N12 N13 C53 . . 112.3(2) ?
C51 O6 H6A . . 114.1 ?
C52 O7 H6A . . 113.3 ?
C60 O10 H10A . . 104.8 ?
C59 O11 H10A . . 104.9 ?
C50 C45 C46 . . 119.4(2) ?
C50 C45 N12 . . 114.6(2) ?
C46 C45 N12 . . 125.9(2) ?
C45 C46 C47 . . 118.4(3) ?
C45 C46 H46 . . 120.8 ?
C47 C46 H46 . . 120.8 ?
C46 C47 C48 . . 123.0(3) ?
C46 C47 H47 . . 118.5 ?
C48 C47 H47 . . 118.5 ?
C47 C48 C49 . . 118.5(2) ?
C47 C48 C51 . . 112.5(3) ?
C49 C48 C51 . . 128.9(3) ?
C50 C49 C48 . . 117.3(2) ?
C50 C49 C52 . . 114.5(2) ?
C48 C49 C52 . . 128.1(2) ?
C45 C50 C49 . . 123.3(2) ?
C45 C50 H50 . . 118.4 ?
C49 C50 H50 . . 118.4 ?
O5 C51 O6 . . 121.7(3) ?
O5 C51 C48 . . 119.4(3) ?
O6 C51 C48 . . 118.8(3) ?
O8 C52 O7 . . 122.8(3) ?
O8 C52 C49 . . 115.9(2) ?
O7 C52 C49 . . 121.3(3) ?
C54 C53 C58 . . 119.8(2) ?
C54 C53 N13 . . 124.1(2) ?
C58 C53 N13 . . 116.1(2) ?
C53 C54 C55 . . 118.8(2) ?
C53 C54 H54 . . 120.6 ?
C55 C54 H54 . . 120.6 ?
C54 C55 C56 . . 123.2(3) ?
C54 C55 H55 . . 118.4 ?
C56 C55 H55 . . 118.4 ?
C55 C56 C57 . . 118.1(2) ?
C55 C56 C59 . . 114.0(3) ?
C57 C56 C59 . . 127.8(2) ?
C58 C57 C56 . . 117.9(2) ?
C58 C57 C60 . . 113.7(2) ?
C56 C57 C60 . . 128.5(2) ?
C53 C58 C57 . . 122.2(2) ?
C53 C58 H58 . . 118.9 ?
C57 C58 H58 . . 118.9 ?
O12 C59 O11 . . 122.1(3) ?
O12 C59 C56 . . 117.3(3) ?
O11 C59 C56 . . 120.6(3) ?
O9 C60 O10 . . 120.9(3) ?
O9 C60 C57 . . 119.1(3) ?
O10 C60 C57 . . 119.9(3) ?

loop_
_geom_bond_atom_site_label_1
_geom_bond_atom_site_label_2
_geom_bond_site_symmetry_2
_geom_bond_distance
_geom_bond_publ_flag
Cd1 N6 . 2.327(2) ?
Cd1 N2 . 2.343(2) ?
Cd1 N4 . 2.350(2) ?
Cd1 N1 . 2.350(2) ?
Cd1 N3 . 2.355(2) ?
Cd1 N5 . 2.367(2) ?
N1 C1 . 1.327(4) ?
N1 C12 . 1.358(4) ?
N2 C10 . 1.321(4) ?
N2 C11 . 1.353(3) ?
N3 C13 . 1.330(3) ?
N3 C24 . 1.357(3) ?
N4 C22 . 1.320(4) ?
N4 C23 . 1.354(3) ?
N5 C25 . 1.331(4) ?
N5 C36 . 1.353(4) ?
N6 C34 . 1.331(4) ?
N6 C35 . 1.342(4) ?
C1 C2 . 1.404(5) ?
C1 H1 . 0.9300 ?
C2 C3 . 1.344(6) ?
C2 H2 . 0.9300 ?
C3 C4 . 1.417(6) ?
C3 H3 . 0.9300 ?
C4 C12 . 1.409(4) ?
C4 C5 . 1.439(6) ?
C5 C6 . 1.321(6) ?
C5 H5 . 0.9300 ?
C6 C7 . 1.428(6) ?
C6 H6 . 0.9300 ?
C7 C11 . 1.409(4) ?
C7 C8 . 1.414(6) ?
C8 C9 . 1.328(6) ?
C8 H8 . 0.9300 ?
C9 C10 . 1.388(4) ?
C9 H9 . 0.9300 ?
C10 H10 . 0.9300 ?
C11 C12 . 1.432(4) ?
C13 C14 . 1.383(4) ?
C13 H13 . 0.9300 ?
C14 C15 . 1.360(4) ?
C14 H14 . 0.9300 ?
C15 C16 . 1.397(4) ?
C15 H15 . 0.9300 ?
C16 C24 . 1.402(4) ?
C16 C17 . 1.434(5) ?
C17 C18 . 1.320(5) ?
C17 H17 . 0.9300 ?
C18 C19 . 1.435(5) ?
C18 H18 . 0.9300 ?
C19 C23 . 1.400(4) ?
C19 C20 . 1.417(5) ?
C20 C21 . 1.351(5) ?
C20 H20 . 0.9300 ?
C21 C22 . 1.381(4) ?
C21 H21 . 0.9300 ?
C22 H22 . 0.9300 ?
C23 C24 . 1.449(4) ?
C25 C26 . 1.382(5) ?
C25 H25 . 0.9300 ?
C26 C27 . 1.340(6) ?
C26 H26 . 0.9300 ?
C27 C28 . 1.396(6) ?
C27 H27 . 0.9300 ?
C28 C36 . 1.406(4) ?
C28 C29 . 1.444(6) ?
C29 C30 . 1.318(7) ?
C29 H29 . 0.9300 ?
C30 C31 . 1.433(6) ?
C30 H30 . 0.9300 ?
C31 C32 . 1.398(6) ?
C31 C35 . 1.412(4) ?
C32 C33 . 1.336(6) ?
C32 H32 . 0.9300 ?
C33 C34 . 1.395(5) ?
C33 H33 . 0.9300 ?
C34 H34 . 0.9300 ?
C35 C36 . 1.443(4) ?
N7 N7 2_656 1.240(4) ?
N7 C37 . 1.430(3) ?
C37 C38 . 1.379(4) ?
C37 C42 . 1.387(3) ?
C38 C39 . 1.368(4) ?
C38 H38 . 0.9300 ?
C39 C40 . 1.383(3) ?
C39 H39 . 0.9300 ?
C40 C41 . 1.405(4) ?
C40 C43 . 1.492(4) ?
C43 O1B . 1.164(10) ?
C43 O1 . 1.227(6) ?
C43 O2 . 1.266(7) ?
C43 O2B . 1.274(12) ?
O2 H2A . 0.8587 ?
O2B H2A . 0.8314 ?
C41 C42 . 1.385(3) ?
C41 C44 . 1.500(3) ?
C44 O3B . 1.201(7) ?
C44 O3 . 1.209(5) ?
C44 O4 . 1.273(6) ?
C44 O4B . 1.283(9) ?
O4 H4A . 0.8427 ?
O4B H4A . 0.8941 ?
C42 H42 . 0.9300 ?
N12 N13 . 1.242(3) ?
N12 C45 . 1.425(3) ?
N13 C53 . 1.435(3) ?
O5 C51 . 1.189(5) ?
O6 C51 . 1.298(4) ?
O6 H6A . 1.1480 ?
O7 C52 . 1.251(3) ?
O7 H6A . 1.2413 ?
O8 C52 . 1.236(4) ?
O9 C60 . 1.203(4) ?
O10 C60 . 1.271(4) ?
O10 H10A . 1.1042 ?
O11 C59 . 1.256(4) ?
O11 H10A . 1.4085 ?
O12 C59 . 1.212(4) ?
C45 C50 . 1.369(3) ?
C45 C46 . 1.375(4) ?
C46 C47 . 1.379(4) ?
C46 H46 . 0.9300 ?
C47 C48 . 1.390(4) ?
C47 H47 . 0.9300 ?
C48 C49 . 1.400(4) ?
C48 C51 . 1.536(4) ?
C49 C50 . 1.394(3) ?
C49 C52 . 1.513(4) ?
C50 H50 . 0.9300 ?
C53 C54 . 1.366(4) ?
C53 C58 . 1.379(3) ?
C54 C55 . 1.375(4) ?
C54 H54 . 0.9300 ?
C55 C56 . 1.380(4) ?
C55 H55 . 0.9300 ?
C56 C57 . 1.410(4) ?
C56 C59 . 1.522(4) ?
C57 C58 . 1.395(3) ?
C57 C60 . 1.524(4) ?
C58 H58 . 0.9300 ?

loop_
_geom_hbond_atom_site_label_D
_geom_hbond_atom_site_label_H
_geom_hbond_atom_site_label_A
_geom_hbond_site_symmetry_A
_geom_hbond_distance_DH
_geom_hbond_distance_HA
_geom_hbond_distance_DA
_geom_hbond_angle_DHA
O6 H6A O7 . 1.15 1.24 2.386(4) 174.3
O10 H10A O11 . 1.10 1.41 2.367(4) 140.5

loop_
_platon_squeeze_void_nr
_platon_squeeze_void_average_x
_platon_squeeze_void_average_y
_platon_squeeze_void_average_z
_platon_squeeze_void_volume
_platon_squeeze_void_count_electrons
_platon_squeeze_void_content
1 0.449 0.587 0.830 114 17 ' '
2 0.380 0.897 0.423 10 0 ' '
3 0.552 0.411 0.174 112 17 ' '
4 0.500 0.000 0.000 27 2 ' '
5 0.620 0.103 0.577 10 0 ' '
